data_4514723
loop_
_publ_author_name
'Nguyen, Viet D.'
'Nguyen, Vu T.'
'Haug, Graham C.'
'Dang, Hang T.'
'Arman, Hadi D.'
'Ermler, Walter C.'
'Larionov, Oleg V.'

_publ_section_title
;
 Rapid and Chemodivergent Synthesis of N-Heterocyclic Sulfones and
 Sulfides: Mechanistic and Computational Details of the
 Persulfate-Initiated Catalysis
;
_journal_issue 5
_journal_name_full 'ACS Catalysis'
_journal_page_first 4015
_journal_paper_doi 10.1021/acscatal.9b00464
_journal_volume 9
_journal_year 2019
_chemical_formula_moiety 'C18 H10 Cl2 N2 O2 S'
_chemical_formula_sum 'C18 H10 Cl2 N2 O2 S'
_chemical_formula_weight 389.24
_space_group_crystal_system monoclinic
_space_group_IT_number 14
_space_group_name_Hall '-P 2ybc'
_space_group_name_H-M_alt 'P 1 21/c 1'
_symmetry_space_group_name_Hall '-P 2ybc'
_symmetry_space_group_name_H-M 'P 1 21/c 1'
_atom_sites_solution_hydrogens geom
_atom_sites_solution_primary dual
_audit_creation_date 2018-01-09
_audit_creation_method
;
Olex2 1.2
(compiled 2017.08.10 svn.r3458 for OlexSys, GUI svn.r5381)
;
_cell_angle_alpha 90
_cell_angle_beta 108.155(2)
_cell_angle_gamma 90
_cell_formula_units_Z 4
_cell_length_a 12.9582(3)
_cell_length_b 9.08430(10)
_cell_length_c 14.2001(3)
_cell_measurement_reflns_used 10680
_cell_measurement_temperature 98(2)
_cell_measurement_theta_max 30.1860
_cell_measurement_theta_min 2.6850
_cell_volume 1588.37(6)
_computing_cell_refinement 'CrysAlisPro 1.171.39.28e (Rigaku OD, 2015)'
_computing_data_collection 'CrysAlisPro 1.171.39.28e (Rigaku OD, 2015)'
_computing_data_reduction 'CrysAlisPro 1.171.39.28e (Rigaku OD, 2015)'
_computing_molecular_graphics 'Olex2 (Dolomanov et al., 2009)'
_computing_publication_material 'Olex2 (Dolomanov et al., 2009)'
_computing_structure_refinement 'ShelXL (Sheldrick, 2015)'
_computing_structure_solution 'ShelXT (Sheldrick, 2015)'
_diffrn_ambient_temperature 98(2)
_diffrn_detector 'CCD plate'
_diffrn_measured_fraction_theta_full 1.000
_diffrn_measured_fraction_theta_max 1.000
_diffrn_measurement_details
;
List of Runs (angles in degrees, time in seconds):

  # Type    Start    End  Width  t~exp~   \w     \q     \k     \f   Frames
--------------------------------------------------------------------------
  1  \w    -34.00  80.00   1.00   50.00    --   -9.70  38.00   0.00  114
  2  \w    -39.00  80.00   1.00   50.00    --   -9.70  57.00 -60.00  119
  3  \w    -99.00  23.00   1.00   50.00    --   -9.70 -72.00-120.00  122
  4  \w    -39.00  80.00   1.00   50.00    --   -9.70  57.00-180.00  119
;
_diffrn_measurement_device 'four-circle diffractometer'
_diffrn_measurement_device_type 'XtaLAB AFC12 (RCD3): Kappa single'
_diffrn_measurement_method '\w scans'
_diffrn_orient_matrix_type 'CrysAlisPro convention (1999,Acta A55,543-557)'
_diffrn_orient_matrix_UB_11 0.0102037000
_diffrn_orient_matrix_UB_12 -0.0436370000
_diffrn_orient_matrix_UB_13 -0.0375547000
_diffrn_orient_matrix_UB_21 -0.0075046000
_diffrn_orient_matrix_UB_22 0.0626848000
_diffrn_orient_matrix_UB_23 -0.0312057000
_diffrn_orient_matrix_UB_31 0.0561943000
_diffrn_orient_matrix_UB_32 0.0162992000
_diffrn_orient_matrix_UB_33 0.0194573000
_diffrn_radiation_monochromator graphite
_diffrn_radiation_probe x-ray
_diffrn_radiation_type MoK\a
_diffrn_radiation_wavelength 0.71073
_diffrn_reflns_av_R_equivalents 0.0344
_diffrn_reflns_av_unetI/netI 0.0202
_diffrn_reflns_Laue_measured_fraction_full 1.000
_diffrn_reflns_Laue_measured_fraction_max 1.000
_diffrn_reflns_limit_h_max 16
_diffrn_reflns_limit_h_min -16
_diffrn_reflns_limit_k_max 11
_diffrn_reflns_limit_k_min -11
_diffrn_reflns_limit_l_max 17
_diffrn_reflns_limit_l_min -17
_diffrn_reflns_number 21585
_diffrn_reflns_point_group_measured_fraction_full 1.000
_diffrn_reflns_point_group_measured_fraction_max 1.000
_diffrn_reflns_theta_full 25.242
_diffrn_reflns_theta_max 26.497
_diffrn_reflns_theta_min 2.703
_diffrn_source 'fine-focus sealed X-ray tube'
_diffrn_source_type 'Enhance (Mo) X-ray Source'
_exptl_absorpt_coefficient_mu 0.555
_exptl_absorpt_correction_T_max 1.00000
_exptl_absorpt_correction_T_min 0.96818
_exptl_absorpt_correction_type multi-scan
_exptl_absorpt_process_details
;
CrysAlisPro 1.171.39.28e (Rigaku Oxford Diffraction, 2015)
Empirical absorption correction using spherical harmonics,
 implemented in SCALE3 ABSPACK scaling algorithm.
;
_exptl_crystal_colour 'clear colourless'
_exptl_crystal_colour_lustre clear
_exptl_crystal_colour_primary colourless
_exptl_crystal_density_diffrn 1.628
_exptl_crystal_description plank
_exptl_crystal_F_000 792
_exptl_crystal_size_max 0.3
_exptl_crystal_size_mid 0.23
_exptl_crystal_size_min 0.17
_refine_diff_density_max 0.373
_refine_diff_density_min -0.368
_refine_diff_density_rms 0.056
_refine_ls_extinction_method none
_refine_ls_goodness_of_fit_ref 1.092
_refine_ls_hydrogen_treatment constr
_refine_ls_matrix_type full
_refine_ls_number_parameters 226
_refine_ls_number_reflns 3286
_refine_ls_number_restraints 0
_refine_ls_restrained_S_all 1.092
_refine_ls_R_factor_all 0.0378
_refine_ls_R_factor_gt 0.0372
_refine_ls_shift/su_max 0.000
_refine_ls_shift/su_mean 0.000
_refine_ls_structure_factor_coef Fsqd
_refine_ls_weighting_details 'w=1/[\s^2^(Fo^2^)+(0.0400P)^2^+2.0000P] where P=(Fo^2^+2Fc^2^)/3'
_refine_ls_weighting_scheme calc
_refine_ls_wR_factor_gt 0.0910
_refine_ls_wR_factor_ref 0.0914
_reflns_Friedel_coverage 0.000
_reflns_number_gt 3256
_reflns_number_total 3286
_reflns_threshold_expression 'I > 2\s(I)'
_cod_data_source_file cs9b00464_si_012.cif
_cod_data_source_block cd1640b
_cod_original_cell_volume 1588.36(6)
_cod_database_code 4514723
_shelx_shelxl_version_number 2016/6
_chemical_oxdiff_formula S1O2N2C20H20
_shelx_space_group_comment
;
The symmetry employed for this shelxl refinement is uniquely defined
by the following loop, which should always be used as a source of
symmetry information in preference to the above space-group names.
They are only intended as comments.
;
_shelx_estimated_absorpt_t_max 0.911
_shelx_estimated_absorpt_t_min 0.851
_reflns_odcompleteness_completeness 99.92
_reflns_odcompleteness_iscentric 1
_reflns_odcompleteness_theta 27.42
_olex2_refinement_description
;
1. Fixed Uiso
 At 1.2 times of:
  All C(H) groups
2.a Aromatic/amide H refined with riding coordinates:
 C8(H8), C14(H14), C6(H6), C11(H11), C2(H2), C5(H5), C17(H17), C15(H15),
 C10(H10), C1(H1)
;
_olex2_exptl_crystal_mounting_method 'nylon loop'
_olex2_submission_special_instructions 'No special instructions were received'
_oxdiff_exptl_absorpt_empirical_details
;
Empirical correction (ABSPACK) includes:
- Absorption correction using spherical harmonics
- Frame scaling
;
_oxdiff_exptl_absorpt_empirical_full_max 1.094
_oxdiff_exptl_absorpt_empirical_full_min 0.957

loop_
_space_group_symop_operation_xyz
'x, y, z'
'-x, y+1/2, -z+1/2'
'-x, -y, -z'
'x, -y-1/2, z-1/2'

loop_
_atom_site_label
_atom_site_type_symbol
_atom_site_fract_x
_atom_site_fract_y
_atom_site_fract_z
_atom_site_U_iso_or_equiv
_atom_site_adp_type
_atom_site_occupancy
_atom_site_site_symmetry_order
_atom_site_calc_flag
_atom_site_refinement_flags_posn
S1 S 0.20278(4) 0.76321(5) 0.43875(3) 0.01281(13) Uani 1 1 d .
Cl1 Cl 0.16329(4) 0.13220(5) 0.12690(4) 0.01979(13) Uani 1 1 d .
Cl2 Cl 0.61915(4) 1.11012(5) 0.28452(4) 0.01789(13) Uani 1 1 d .
O1 O 0.18124(11) 0.91648(16) 0.44944(11) 0.0175(3) Uani 1 1 d .
O2 O 0.17135(12) 0.65401(16) 0.49782(11) 0.0187(3) Uani 1 1 d .
N1 N 0.03702(13) 0.66046(19) 0.11060(12) 0.0143(3) Uani 1 1 d .
N2 N 0.57346(14) 0.71886(19) 0.52244(12) 0.0163(4) Uani 1 1 d .
C9 C 0.09464(15) 0.5517(2) 0.17085(14) 0.0123(4) Uani 1 1 d .
C4 C 0.14759(15) 0.5712(2) 0.27455(14) 0.0119(4) Uani 1 1 d .
C13 C 0.40588(15) 0.8349(2) 0.41561(13) 0.0116(4) Uani 1 1 d .
C8 C 0.10010(15) 0.4141(2) 0.12558(14) 0.0136(4) Uani 1 1 d .
H8 H 0.065778 0.400555 0.056533 0.016 Uiso 1 1 calc R
C12 C 0.34626(15) 0.7455(2) 0.46293(14) 0.0116(4) Uani 1 1 d .
C14 C 0.36092(16) 0.9399(2) 0.33997(14) 0.0140(4) Uani 1 1 d .
H14 H 0.284513 0.954215 0.316625 0.017 Uiso 1 1 calc R
C6 C 0.20672(16) 0.3167(2) 0.28590(14) 0.0151(4) Uani 1 1 d .
H6 H 0.243806 0.235692 0.323904 0.018 Uiso 1 1 calc R
C3 C 0.14171(15) 0.7157(2) 0.31159(14) 0.0124(4) Uani 1 1 d .
C11 C 0.39935(16) 0.6500(2) 0.53642(14) 0.0147(4) Uani 1 1 d .
H11 H 0.360083 0.590120 0.568243 0.018 Uiso 1 1 calc R
C2 C 0.08595(15) 0.8249(2) 0.24985(15) 0.0141(4) Uani 1 1 d .
H2 H 0.082683 0.921605 0.274295 0.017 Uiso 1 1 calc R
C5 C 0.20249(15) 0.4491(2) 0.33054(14) 0.0139(4) Uani 1 1 d .
H5 H 0.236718 0.459424 0.399859 0.017 Uiso 1 1 calc R
C17 C 0.58743(16) 0.8999(2) 0.40656(15) 0.0147(4) Uani 1 1 d .
H17 H 0.664009 0.887168 0.428114 0.018 Uiso 1 1 calc R
C18 C 0.52102(16) 0.8152(2) 0.44854(13) 0.0131(4) Uani 1 1 d .
C7 C 0.15554(15) 0.3015(2) 0.18295(15) 0.0142(4) Uani 1 1 d .
C16 C 0.53941(16) 1.0003(2) 0.33453(14) 0.0138(4) Uani 1 1 d .
C15 C 0.42599(16) 1.0207(2) 0.30032(14) 0.0145(4) Uani 1 1 d .
H15 H 0.394845 1.090618 0.249694 0.017 Uiso 1 1 calc R
C10 C 0.51402(17) 0.6422(2) 0.56417(15) 0.0171(4) Uani 1 1 d .
H10 H 0.550165 0.577129 0.616418 0.021 Uiso 1 1 calc R
C1 C 0.03343(15) 0.7909(2) 0.14910(15) 0.0148(4) Uani 1 1 d .
H1 H -0.006559 0.866385 0.107084 0.018 Uiso 1 1 calc R

loop_
_atom_site_aniso_label
_atom_site_aniso_U_11
_atom_site_aniso_U_22
_atom_site_aniso_U_33
_atom_site_aniso_U_23
_atom_site_aniso_U_13
_atom_site_aniso_U_12
S1 0.0138(2) 0.0150(2) 0.0109(2) -0.00156(17) 0.00570(18) 0.00018(18)
Cl1 0.0251(3) 0.0133(2) 0.0169(2) -0.00318(18) 0.0006(2) 0.00219(19)
Cl2 0.0201(3) 0.0204(3) 0.0160(2) -0.00115(18) 0.00955(19) -0.00470(19)
O1 0.0183(7) 0.0171(7) 0.0182(7) -0.0041(6) 0.0072(6) 0.0026(6)
O2 0.0215(7) 0.0216(7) 0.0161(7) 0.0001(6) 0.0104(6) -0.0011(6)
N1 0.0117(8) 0.0175(8) 0.0139(8) 0.0025(6) 0.0042(6) 0.0000(6)
N2 0.0169(8) 0.0164(8) 0.0125(8) -0.0004(6) 0.0001(7) 0.0019(7)
C9 0.0096(8) 0.0148(9) 0.0130(9) 0.0020(7) 0.0045(7) -0.0017(7)
C4 0.0080(8) 0.0149(9) 0.0135(9) 0.0006(7) 0.0041(7) -0.0018(7)
C13 0.0138(9) 0.0110(9) 0.0091(8) -0.0035(7) 0.0025(7) 0.0007(7)
C8 0.0126(9) 0.0165(9) 0.0111(9) -0.0005(7) 0.0031(7) -0.0015(7)
C12 0.0141(9) 0.0119(9) 0.0089(8) -0.0041(7) 0.0036(7) 0.0003(7)
C14 0.0134(9) 0.0132(9) 0.0142(9) -0.0010(7) 0.0027(7) 0.0009(7)
C6 0.0145(9) 0.0146(9) 0.0140(9) 0.0016(7) 0.0015(8) 0.0000(8)
C3 0.0098(9) 0.0169(9) 0.0116(9) -0.0010(7) 0.0049(7) -0.0012(7)
C11 0.0211(10) 0.0130(9) 0.0104(9) -0.0011(7) 0.0052(8) -0.0026(8)
C2 0.0128(9) 0.0141(9) 0.0167(10) -0.0007(7) 0.0064(8) -0.0003(7)
C5 0.0116(9) 0.0173(10) 0.0121(9) 0.0011(7) 0.0025(7) -0.0016(7)
C17 0.0118(9) 0.0166(9) 0.0153(9) -0.0039(7) 0.0037(7) -0.0005(7)
C18 0.0156(9) 0.0134(9) 0.0085(9) -0.0035(7) 0.0012(7) 0.0014(7)
C7 0.0128(9) 0.0128(9) 0.0168(10) -0.0028(7) 0.0042(8) -0.0021(7)
C16 0.0172(9) 0.0147(9) 0.0116(9) -0.0033(7) 0.0077(7) -0.0030(7)
C15 0.0184(10) 0.0129(9) 0.0113(9) 0.0007(7) 0.0033(7) 0.0019(8)
C10 0.0206(10) 0.0159(9) 0.0119(9) 0.0016(8) 0.0010(8) 0.0033(8)
C1 0.0115(9) 0.0159(9) 0.0164(10) 0.0034(8) 0.0035(8) 0.0009(7)

loop_
_atom_type_symbol
_atom_type_description
_atom_type_scat_dispersion_real
_atom_type_scat_dispersion_imag
_atom_type_scat_source
C C 0.0033 0.0016 'International Tables Vol C Tables 4.2.6.8 and 6.1.1.4'
H H 0.0000 0.0000 'International Tables Vol C Tables 4.2.6.8 and 6.1.1.4'
N N 0.0061 0.0033 'International Tables Vol C Tables 4.2.6.8 and 6.1.1.4'
O O 0.0106 0.0060 'International Tables Vol C Tables 4.2.6.8 and 6.1.1.4'
S S 0.1246 0.1234 'International Tables Vol C Tables 4.2.6.8 and 6.1.1.4'
Cl Cl 0.1484 0.1585 'International Tables Vol C Tables 4.2.6.8 and 6.1.1.4'

loop_
_geom_angle_atom_site_label_1
_geom_angle_atom_site_label_2
_geom_angle_atom_site_label_3
_geom_angle
O1 S1 O2 120.48(9)
O1 S1 C12 106.92(9)
O1 S1 C3 107.57(9)
O2 S1 C12 107.00(9)
O2 S1 C3 107.86(9)
C3 S1 C12 106.21(9)
C1 N1 C9 118.40(17)
C10 N2 C18 117.66(17)
N1 C9 C4 123.29(17)
N1 C9 C8 116.64(17)
C8 C9 C4 120.07(17)
C3 C4 C9 115.53(17)
C5 C4 C9 118.44(17)
C5 C4 C3 126.02(18)
C12 C13 C18 115.99(17)
C14 C13 C12 125.80(18)
C14 C13 C18 118.21(18)
C9 C8 H8 120.6
C7 C8 C9 118.79(18)
C7 C8 H8 120.6
C13 C12 S1 122.80(14)
C11 C12 S1 116.69(15)
C11 C12 C13 120.26(18)
C13 C14 H14 119.6
C15 C14 C13 120.87(18)
C15 C14 H14 119.6
C5 C6 H6 120.3
C5 C6 C7 119.48(18)
C7 C6 H6 120.3
C4 C3 S1 122.59(15)
C2 C3 S1 116.81(15)
C2 C3 C4 120.58(18)
C12 C11 H11 120.7
C12 C11 C10 118.65(18)
C10 C11 H11 120.7
C3 C2 H2 120.7
C3 C2 C1 118.68(18)
C1 C2 H2 120.7
C4 C5 H5 119.6
C6 C5 C4 120.83(18)
C6 C5 H5 119.6
C18 C17 H17 120.6
C16 C17 H17 120.6
C16 C17 C18 118.86(18)
N2 C18 C13 123.22(18)
N2 C18 C17 116.55(17)
C17 C18 C13 120.21(17)
C8 C7 Cl1 118.80(15)
C8 C7 C6 122.36(18)
C6 C7 Cl1 118.83(15)
C17 C16 Cl2 119.90(15)
C17 C16 C15 121.91(18)
C15 C16 Cl2 118.18(15)
C14 C15 C16 119.95(18)
C14 C15 H15 120.0
C16 C15 H15 120.0
N2 C10 C11 124.19(18)
N2 C10 H10 117.9
C11 C10 H10 117.9
N1 C1 C2 123.44(18)
N1 C1 H1 118.3
C2 C1 H1 118.3

loop_
_geom_bond_atom_site_label_1
_geom_bond_atom_site_label_2
_geom_bond_distance
S1 O1 1.4374(15)
S1 O2 1.4374(15)
S1 C12 1.7896(19)
S1 C3 1.7841(19)
Cl1 C7 1.749(2)
Cl2 C16 1.739(2)
N1 C9 1.367(2)
N1 C1 1.312(3)
N2 C18 1.373(2)
N2 C10 1.309(3)
C9 C4 1.429(3)
C9 C8 1.417(3)
C4 C3 1.425(3)
C4 C5 1.420(3)
C13 C12 1.425(3)
C13 C14 1.419(3)
C13 C18 1.429(3)
C8 H8 0.9500
C8 C7 1.364(3)
C12 C11 1.366(3)
C14 H14 0.9500
C14 C15 1.364(3)
C6 H6 0.9500
C6 C5 1.368(3)
C6 C7 1.411(3)
C3 C2 1.372(3)
C11 H11 0.9500
C11 C10 1.415(3)
C2 H2 0.9500
C2 C1 1.414(3)
C5 H5 0.9500
C17 H17 0.9500
C17 C18 1.417(3)
C17 C16 1.367(3)
C16 C15 1.409(3)
C15 H15 0.9500
C10 H10 0.9500
C1 H1 0.9500
